data_7109799
loop_
_publ_author_name
'Li Xiang'
'Kazushi Mashima'
'Zuowei Xie'

_publ_section_title
;
 Reaction of [eta^1^:eta^5^-(Me2NCH2CH2)C2B9H10]TaMe3 with aryl
 isonitriles: tantallacarborane-mediated facile cleavage of C-N multiple
 bonds
;
_journal_name_full Chem.Commun.
_journal_page_first 9039
_journal_paper_doi 10.1039/c3cc44446e
_journal_volume 49
_journal_year 2013
_chemical_formula_sum 'C9 H29 B9 N Ta'
_chemical_formula_weight 429.57
_chemical_name_systematic
; 
 ? 
;
_space_group_IT_number 14
_symmetry_cell_setting monoclinic
_symmetry_space_group_name_Hall '-P 2ybc'
_symmetry_space_group_name_H-M 'P 1 21/c 1'
_atom_sites_solution_hydrogens geom
_atom_sites_solution_primary direct
_atom_sites_solution_secondary difmap
_audit_creation_method SHELXL-97
_cell_angle_alpha 90.00
_cell_angle_beta 98.188(2)
_cell_angle_gamma 90.00
_cell_formula_units_Z 8
_cell_length_a 12.9980(10)
_cell_length_b 17.4118(13)
_cell_length_c 18.0236(14)
_cell_measurement_reflns_used 318
_cell_measurement_temperature 296(2)
_cell_measurement_theta_max 15
_cell_measurement_theta_min 15
_cell_volume 4037.5(5)
_computing_cell_refinement 'BRUKER KAPPA APEXII DUO DIFFRACTOMETER'
_computing_data_collection 'BRUKER KAPPA APEXII DUO DIFFRACTOMETER'
_computing_data_reduction 'BRUKER KAPPA APEXII DUO DIFFRACTOMETER'
_computing_molecular_graphics 'SIEMENS SHELXTL'
_computing_publication_material 'SIEMENS SHELXTL'
_computing_structure_refinement 'SHELXL-97 (Sheldrick, 2008)'
_computing_structure_solution 'SHELXS-97 (Sheldrick, 2008)'
_diffrn_ambient_temperature 296(2)
_diffrn_measured_fraction_theta_full 0.992
_diffrn_measured_fraction_theta_max 0.992
_diffrn_measurement_device_type 'BRUKER KAPPA APEXII DUO DIFFRACTOMETER'
_diffrn_measurement_method 'PHI & OMEGA SCAN'
_diffrn_radiation_monochromator graphite
_diffrn_radiation_source 'fine-focus sealed tube'
_diffrn_radiation_type MoK\a
_diffrn_radiation_wavelength 0.71073
_diffrn_reflns_av_R_equivalents 0.0577
_diffrn_reflns_av_sigmaI/netI 0.0374
_diffrn_reflns_limit_h_max 9
_diffrn_reflns_limit_h_min -15
_diffrn_reflns_limit_k_max 20
_diffrn_reflns_limit_k_min -20
_diffrn_reflns_limit_l_max 20
_diffrn_reflns_limit_l_min -21
_diffrn_reflns_number 39562
_diffrn_reflns_theta_full 25.25
_diffrn_reflns_theta_max 25.25
_diffrn_reflns_theta_min 1.58
_exptl_absorpt_coefficient_mu 5.429
_exptl_absorpt_correction_T_max 0.7456
_exptl_absorpt_correction_T_min 0.5206
_exptl_absorpt_correction_type multi-scan
_exptl_crystal_colour orange
_exptl_crystal_density_diffrn 1.413
_exptl_crystal_density_method 'not measured'
_exptl_crystal_description block
_exptl_crystal_F_000 1664
_exptl_crystal_size_max 0.40
_exptl_crystal_size_mid 0.30
_exptl_crystal_size_min 0.20
_platon_squeeze_details
;
;
_refine_diff_density_max 0.902
_refine_diff_density_min -0.817
_refine_diff_density_rms 0.081
_refine_ls_extinction_method none
_refine_ls_goodness_of_fit_ref 1.057
_refine_ls_hydrogen_treatment riding
_refine_ls_matrix_type full
_refine_ls_number_parameters 361
_refine_ls_number_reflns 7254
_refine_ls_number_restraints 0
_refine_ls_restrained_S_all 1.057
_refine_ls_R_factor_all 0.0313
_refine_ls_R_factor_gt 0.0246
_refine_ls_shift/su_max 0.004
_refine_ls_shift/su_mean 0.000
_refine_ls_structure_factor_coef Fsqd
_refine_ls_weighting_details 'calc w=1/[\s^2^(Fo^2^)+(0.0235P)^2^+1.5280P] where P=(Fo^2^+2Fc^2^)/3'
_refine_ls_weighting_scheme calc
_refine_ls_wR_factor_gt 0.0594
_refine_ls_wR_factor_ref 0.0613
_reflns_number_gt 6172
_reflns_number_total 7254
_reflns_threshold_expression >2sigma(I)
_cod_data_source_file c3cc44446e.txt
_cod_data_source_block 1
_cod_original_sg_symbol_H-M P2(1)/c
_cod_database_code 7109799

loop_
_symmetry_equiv_pos_as_xyz
'x, y, z'
'-x, y+1/2, -z+1/2'
'-x, -y, -z'
'x, -y-1/2, z-1/2'

loop_
_atom_site_label
_atom_site_type_symbol
_atom_site_fract_x
_atom_site_fract_y
_atom_site_fract_z
_atom_site_U_iso_or_equiv
_atom_site_adp_type
_atom_site_occupancy
_atom_site_symmetry_multiplicity
_atom_site_calc_flag
_atom_site_refinement_flags
Ta1' Ta 0.872830(12) 1.192645(9) 1.228548(10) 0.04398(6) Uani 1 1 d .
N1' N 0.8551(3) 1.1676(2) 1.3557(2) 0.0576(9) Uani 1 1 d .
Ta1 Ta 0.719301(12) 0.877013(9) 0.986494(9) 0.03911(6) Uani 1 1 d .
N1 N 0.6208(3) 0.88298(18) 0.86546(17) 0.0464(8) Uani 1 1 d .
C1 C 0.5557(3) 0.7909(2) 0.9883(2) 0.0418(9) Uani 1 1 d .
C2 C 0.6534(3) 0.7384(2) 1.0150(2) 0.0442(9) Uani 1 1 d .
H2 H 0.6842 0.7018 0.9736 0.053 Uiso 1 1 calc R
C11 C 0.5008(4) 0.7863(3) 0.9080(2) 0.0555(11) Uani 1 1 d .
H11A H 0.4751 0.7344 0.8985 0.067 Uiso 1 1 calc R
H11B H 0.4411 0.8204 0.9029 0.067 Uiso 1 1 calc R
C12 C 0.5675(4) 0.8072(2) 0.8492(2) 0.0590(12) Uani 1 1 d .
H12A H 0.6194 0.7676 0.8470 0.071 Uiso 1 1 calc R
H12B H 0.5245 0.8096 0.8006 0.071 Uiso 1 1 calc R
C13 C 0.5385(4) 0.9438(3) 0.8559(3) 0.0616(12) Uani 1 1 d .
H13A H 0.5025 0.9422 0.8056 0.092 Uiso 1 1 calc R
H13B H 0.5702 0.9933 0.8654 0.092 Uiso 1 1 calc R
H13C H 0.4902 0.9348 0.8906 0.092 Uiso 1 1 calc R
C14 C 0.6857(4) 0.8988(3) 0.8045(3) 0.0683(14) Uani 1 1 d .
H14A H 0.6417 0.9006 0.7570 0.102 Uiso 1 1 calc R
H14B H 0.7362 0.8586 0.8037 0.102 Uiso 1 1 calc R
H14C H 0.7206 0.9471 0.8138 0.102 Uiso 1 1 calc R
C15 C 0.7147(4) 1.0019(2) 0.9748(3) 0.0635(12) Uani 1 1 d .
H15A H 0.7789 1.0196 0.9602 0.095 Uiso 1 1 calc R
H15B H 0.7053 1.0248 1.0218 0.095 Uiso 1 1 calc R
H15C H 0.6581 1.0161 0.9372 0.095 Uiso 1 1 calc R
C16 C 0.8780(4) 0.9059(3) 1.0384(4) 0.0863(17) Uani 1 1 d .
H16A H 0.8943 0.9573 1.0248 0.129 Uiso 1 1 calc R
H16B H 0.9263 0.8708 1.0211 0.129 Uiso 1 1 calc R
H16C H 0.8827 0.9023 1.0919 0.129 Uiso 1 1 calc R
C17 C 0.8112(4) 0.8006(3) 0.9250(3) 0.0690(14) Uani 1 1 d .
H17A H 0.8573 0.8306 0.8995 0.104 Uiso 1 1 calc R
H17B H 0.7654 0.7715 0.8889 0.104 Uiso 1 1 calc R
H17C H 0.8510 0.7662 0.9594 0.104 Uiso 1 1 calc R
B3 B 0.7322(4) 0.7783(3) 1.0854(3) 0.0497(12) Uani 1 1 d .
H3 H 0.8165 0.7674 1.0940 0.060 Uiso 1 1 calc R
B4 B 0.6710(4) 0.8651(3) 1.1069(3) 0.0505(12) Uani 1 1 d .
H4 H 0.7121 0.9151 1.1341 0.061 Uiso 1 1 calc R
B5 B 0.5599(4) 0.8696(3) 1.0405(2) 0.0428(10) Uani 1 1 d .
H5 H 0.5233 0.9233 1.0180 0.051 Uiso 1 1 calc R
B6 B 0.5363(4) 0.7078(3) 1.0379(3) 0.0540(13) Uani 1 1 d .
H6 H 0.4926 0.6569 1.0150 0.065 Uiso 1 1 calc R
B7 B 0.6515(4) 0.7005(3) 1.1027(3) 0.0553(13) Uani 1 1 d .
H7 H 0.6836 0.6444 1.1222 0.066 Uiso 1 1 calc R
B8 B 0.6592(5) 0.7808(3) 1.1620(3) 0.0575(13) Uani 1 1 d .
H8 H 0.6958 0.7772 1.2208 0.069 Uiso 1 1 calc R
B9 B 0.5485(5) 0.8394(3) 1.1332(3) 0.0604(14) Uani 1 1 d .
H9 H 0.5115 0.8744 1.1729 0.072 Uiso 1 1 calc R
B10 B 0.4750(4) 0.7941(3) 1.0556(3) 0.0555(13) Uani 1 1 d .
H10 H 0.3900 0.7998 1.0438 0.067 Uiso 1 1 calc R
B11 B 0.5372(4) 0.7385(3) 1.1312(3) 0.0585(13) Uani 1 1 d .
H11 H 0.4936 0.7078 1.1701 0.070 Uiso 1 1 calc R
B3' B 0.9294(4) 1.3082(3) 1.1675(3) 0.0583(14) Uani 1 1 d .
H3' H 0.9941 1.2846 1.1414 0.070 Uiso 1 1 calc R
B4' B 0.7977(4) 1.2858(3) 1.1420(3) 0.0540(13) Uani 1 1 d .
H4' H 0.7680 1.2477 1.0952 0.065 Uiso 1 1 calc R
B5' B 0.7425(4) 1.2954(3) 1.2255(3) 0.0476(11) Uani 1 1 d .
H5' H 0.6755 1.2627 1.2395 0.057 Uiso 1 1 calc R
B6' B 0.8804(4) 1.4154(3) 1.2762(3) 0.0548(13) Uani 1 1 d .
H6' H 0.9080 1.4574 1.3202 0.066 Uiso 1 1 calc R
B7' B 0.9392(5) 1.4060(3) 1.1944(3) 0.0640(15) Uani 1 1 d .
H7' H 1.0057 1.4418 1.1846 0.077 Uiso 1 1 calc R
B8' B 0.8433(5) 1.3777(3) 1.1210(3) 0.0688(16) Uani 1 1 d .
H8' H 0.8462 1.3955 1.0628 0.083 Uiso 1 1 calc R
B9' B 0.7251(5) 1.3689(3) 1.1576(3) 0.0659(15) Uani 1 1 d .
H9' H 0.6496 1.3808 1.1236 0.079 Uiso 1 1 calc R
B10' B 0.7497(4) 1.3920(3) 1.2544(3) 0.0558(13) Uani 1 1 d .
H10' H 0.6910 1.4186 1.2845 0.067 Uiso 1 1 calc R
B11' B 0.8126(5) 1.4440(3) 1.1895(3) 0.0654(15) Uani 1 1 d .
H11' H 0.7949 1.5046 1.1762 0.078 Uiso 1 1 calc R
C1' C 0.8373(3) 1.3234(2) 1.2913(2) 0.0439(9) Uani 1 1 d .
C2' C 0.9442(3) 1.3311(2) 1.2592(2) 0.0491(10) Uani 1 1 d .
H2' H 1.0174 1.3208 1.2966 0.059 Uiso 1 1 calc R
C11' C 0.8406(4) 1.3081(2) 1.3756(2) 0.0643(13) Uani 1 1 d .
H11C H 0.7700 1.3053 1.3871 0.077 Uiso 1 1 calc R
H11D H 0.8747 1.3509 1.4035 0.077 Uiso 1 1 calc R
C12' C 0.8990(5) 1.2323(3) 1.4020(3) 0.0733(15) Uani 1 1 d .
H12C H 0.9723 1.2377 1.3979 0.088 Uiso 1 1 calc R
H12D H 0.8925 1.2227 1.4541 0.088 Uiso 1 1 calc R
C13' C 0.7442(4) 1.1563(3) 1.3712(4) 0.0881(18) Uani 1 1 d .
H13D H 0.7445 1.1465 1.4236 0.132 Uiso 1 1 calc R
H13E H 0.7137 1.1134 1.3426 0.132 Uiso 1 1 calc R
H13F H 0.7045 1.2017 1.3570 0.132 Uiso 1 1 calc R
C14' C 0.9076(5) 1.0951(3) 1.3844(3) 0.0901(18) Uani 1 1 d .
H14D H 0.8983 1.0877 1.4358 0.135 Uiso 1 1 calc R
H14E H 0.9805 1.0984 1.3809 0.135 Uiso 1 1 calc R
H14F H 0.8779 1.0525 1.3550 0.135 Uiso 1 1 calc R
C15' C 0.7517(4) 1.1051(3) 1.2098(3) 0.0762(15) Uani 1 1 d .
H15D H 0.7777 1.0612 1.1861 0.114 Uiso 1 1 calc R
H15E H 0.6924 1.1255 1.1781 0.114 Uiso 1 1 calc R
H15F H 0.7317 1.0901 1.2570 0.114 Uiso 1 1 calc R
C16' C 0.9199(4) 1.1293(3) 1.1339(3) 0.0800(16) Uani 1 1 d .
H16D H 0.9161 1.0752 1.1431 0.120 Uiso 1 1 calc R
H16E H 0.9899 1.1429 1.1282 0.120 Uiso 1 1 calc R
H16F H 0.8742 1.1421 1.0890 0.120 Uiso 1 1 calc R
C17' C 1.0351(3) 1.1700(3) 1.2702(3) 0.0660(13) Uani 1 1 d .
H17D H 1.0556 1.1223 1.2497 0.099 Uiso 1 1 calc R
H17E H 1.0442 1.1667 1.3239 0.099 Uiso 1 1 calc R
H17F H 1.0772 1.2109 1.2553 0.099 Uiso 1 1 calc R

loop_
_atom_site_aniso_label
_atom_site_aniso_U_11
_atom_site_aniso_U_22
_atom_site_aniso_U_33
_atom_site_aniso_U_23
_atom_site_aniso_U_13
_atom_site_aniso_U_12
Ta1' 0.04222(10) 0.03327(9) 0.05753(12) -0.00547(7) 0.01084(8) -0.00013(6)
N1' 0.065(2) 0.046(2) 0.063(2) 0.0089(18) 0.014(2) 0.0030(18)
Ta1 0.03723(10) 0.03667(9) 0.04318(10) -0.00122(7) 0.00493(7) 0.00033(6)
N1 0.060(2) 0.0419(19) 0.0381(18) 0.0001(14) 0.0102(16) -0.0083(15)
C1 0.044(2) 0.046(2) 0.035(2) 0.0033(17) 0.0053(17) -0.0052(17)
C2 0.058(2) 0.034(2) 0.044(2) 0.0026(17) 0.0173(19) 0.0081(17)
C11 0.062(3) 0.063(3) 0.039(2) 0.008(2) -0.003(2) -0.023(2)
C12 0.088(4) 0.057(3) 0.031(2) -0.0021(19) 0.003(2) -0.029(2)
C13 0.065(3) 0.062(3) 0.054(3) 0.016(2) -0.003(2) 0.009(2)
C14 0.096(4) 0.067(3) 0.048(3) 0.003(2) 0.035(3) -0.013(3)
C15 0.071(3) 0.045(3) 0.071(3) -0.008(2) -0.002(3) -0.006(2)
C16 0.047(3) 0.088(4) 0.115(5) 0.011(3) -0.018(3) -0.013(3)
C17 0.060(3) 0.066(3) 0.088(4) 0.010(3) 0.034(3) 0.015(2)
B3 0.049(3) 0.053(3) 0.045(3) 0.004(2) 0.001(2) 0.011(2)
B4 0.067(3) 0.044(3) 0.038(3) -0.006(2) -0.002(2) 0.007(2)
B5 0.045(3) 0.048(3) 0.037(2) -0.0017(19) 0.010(2) 0.011(2)
B6 0.070(3) 0.047(3) 0.047(3) 0.011(2) 0.015(3) -0.014(2)
B7 0.076(4) 0.049(3) 0.043(3) 0.013(2) 0.012(3) 0.010(2)
B8 0.077(4) 0.058(3) 0.035(3) 0.008(2) 0.004(2) 0.009(3)
B9 0.075(4) 0.069(4) 0.041(3) 0.003(2) 0.022(3) 0.018(3)
B10 0.041(3) 0.077(4) 0.051(3) 0.019(3) 0.016(2) 0.006(2)
B11 0.070(3) 0.066(3) 0.043(3) 0.015(2) 0.020(3) 0.001(3)
B3' 0.066(3) 0.052(3) 0.062(3) -0.006(2) 0.028(3) -0.009(2)
B4' 0.071(3) 0.046(3) 0.045(3) -0.006(2) 0.005(3) 0.000(2)
B5' 0.041(3) 0.037(2) 0.066(3) -0.002(2) 0.010(2) 0.0003(19)
B6' 0.075(4) 0.029(2) 0.063(3) -0.006(2) 0.018(3) -0.009(2)
B7' 0.082(4) 0.041(3) 0.077(4) 0.007(3) 0.038(3) -0.012(3)
B8' 0.105(5) 0.050(3) 0.053(3) 0.009(2) 0.019(3) 0.003(3)
B9' 0.075(4) 0.052(3) 0.065(4) 0.004(3) -0.008(3) 0.010(3)
B10' 0.058(3) 0.037(3) 0.074(4) -0.002(2) 0.014(3) 0.007(2)
B11' 0.086(4) 0.040(3) 0.070(4) 0.005(3) 0.011(3) 0.000(3)
C1' 0.049(2) 0.032(2) 0.052(2) -0.0039(17) 0.0133(19) 0.0025(17)
C2' 0.044(2) 0.039(2) 0.067(3) -0.004(2) 0.013(2) -0.0102(17)
C11' 0.100(4) 0.043(3) 0.053(3) -0.003(2) 0.023(3) 0.002(2)
C12' 0.108(4) 0.058(3) 0.053(3) 0.002(2) 0.008(3) -0.007(3)
C13' 0.089(4) 0.071(4) 0.114(5) 0.016(3) 0.048(4) -0.008(3)
C14' 0.119(5) 0.053(3) 0.095(4) 0.022(3) 0.003(4) 0.015(3)
C15' 0.060(3) 0.071(3) 0.096(4) -0.002(3) 0.005(3) -0.025(3)
C16' 0.082(4) 0.066(3) 0.097(4) -0.038(3) 0.031(3) -0.008(3)
C17' 0.041(3) 0.059(3) 0.098(4) -0.004(3) 0.010(2) 0.002(2)

loop_
_atom_type_symbol
_atom_type_description
_atom_type_scat_dispersion_real
_atom_type_scat_dispersion_imag
_atom_type_scat_source
C C 0.0033 0.0016 'International Tables Vol C Tables 4.2.6.8 and 6.1.1.4'
H H 0.0000 0.0000 'International Tables Vol C Tables 4.2.6.8 and 6.1.1.4'
B B 0.0013 0.0007 'International Tables Vol C Tables 4.2.6.8 and 6.1.1.4'
N N 0.0061 0.0033 'International Tables Vol C Tables 4.2.6.8 and 6.1.1.4'
Ta Ta -0.7052 6.5227 'International Tables Vol C Tables 4.2.6.8 and 6.1.1.4'

loop_
_geom_angle_atom_site_label_1
_geom_angle_atom_site_label_2
_geom_angle_atom_site_label_3
_geom_angle
C17' Ta1' C15' 124.8(2)
C17' Ta1' C16' 79.2(2)
C15' Ta1' C16' 78.6(2)
C17' Ta1' B4' 130.0(2)
C15' Ta1' B4' 99.0(2)
C16' Ta1' B4' 88.1(2)
C17' Ta1' N1' 81.73(17)
C15' Ta1' N1' 81.62(18)
C16' Ta1' N1' 137.28(18)
B4' Ta1' N1' 132.46(15)
C17' Ta1' B3' 88.0(2)
C15' Ta1' B3' 139.3(2)
C16' Ta1' B3' 85.93(19)
B4' Ta1' B3' 42.60(19)
N1' Ta1' B3' 131.22(16)
C17' Ta1' B5' 140.53(17)
C15' Ta1' B5' 91.46(19)
C16' Ta1' B5' 128.1(2)
B4' Ta1' B5' 42.85(17)
N1' Ta1' B5' 89.70(15)
B3' Ta1' B5' 69.08(18)
C17' Ta1' C1' 103.39(16)
C15' Ta1' C1' 120.50(18)
C16' Ta1' C1' 149.59(18)
B4' Ta1' C1' 66.79(15)
N1' Ta1' C1' 72.24(12)
B3' Ta1' C1' 64.08(15)
B5' Ta1' C1' 38.01(14)
C17' Ta1' C2' 78.26(16)
C15' Ta1' C2' 154.59(18)
C16' Ta1' C2' 119.93(17)
B4' Ta1' C2' 66.87(16)
N1' Ta1' C2' 92.63(13)
B3' Ta1' C2' 38.64(16)
B5' Ta1' C2' 63.66(14)
C1' Ta1' C2' 35.32(12)
C12' N1' C14' 109.4(4)
C12' N1' C13' 107.3(4)
C14' N1' C13' 103.1(4)
C12' N1' Ta1' 108.9(3)
C14' N1' Ta1' 112.8(3)
C13' N1' Ta1' 115.2(3)
C15 Ta1 C17 124.37(18)
C15 Ta1 C16 79.9(2)
C17 Ta1 C16 78.9(2)
C15 Ta1 B4 99.77(17)
C17 Ta1 B4 130.51(18)
C16 Ta1 B4 89.2(2)
C15 Ta1 N1 82.17(14)
C17 Ta1 N1 79.78(17)
C16 Ta1 N1 137.12(18)
B4 Ta1 N1 132.30(15)
C15 Ta1 B5 94.52(17)
C17 Ta1 B5 137.09(17)
C16 Ta1 B5 130.4(2)
B4 Ta1 B5 42.81(17)
N1 Ta1 B5 89.51(14)
C15 Ta1 B3 139.64(17)
C17 Ta1 B3 87.53(18)
C16 Ta1 B3 83.6(2)
B4 Ta1 B3 43.19(16)
N1 Ta1 B3 131.98(14)
B5 Ta1 B3 69.22(16)
C15 Ta1 C1 124.27(16)
C17 Ta1 C1 99.28(16)
C16 Ta1 C1 147.58(18)
B4 Ta1 C1 67.19(15)
N1 Ta1 C1 72.66(11)
B5 Ta1 C1 38.37(14)
B3 Ta1 C1 63.97(15)
C15 Ta1 C2 157.69(16)
C17 Ta1 C2 76.02(15)
C16 Ta1 C2 115.96(18)
B4 Ta1 C2 66.59(15)
N1 Ta1 C2 94.12(12)
B5 Ta1 C2 63.36(14)
B3 Ta1 C2 37.91(15)
C1 Ta1 C2 35.14(12)
C13 N1 C12 107.3(4)
C13 N1 C14 104.6(3)
C12 N1 C14 108.0(3)
C13 N1 Ta1 114.8(2)
C12 N1 Ta1 108.4(2)
C14 N1 Ta1 113.3(3)
C11 C1 C2 120.4(4)
C11 C1 B5 123.7(3)
C2 C1 B5 110.2(3)
C11 C1 B10 115.1(4)
C2 C1 B10 110.4(3)
B5 C1 B10 62.9(3)
C11 C1 B6 111.3(3)
C2 C1 B6 62.1(3)
B5 C1 B6 113.1(3)
B10 C1 B6 61.0(3)
C11 C1 Ta1 106.9(2)
C2 C1 Ta1 73.5(2)
B5 C1 Ta1 64.6(2)
B10 C1 Ta1 124.9(3)
B6 C1 Ta1 131.6(3)
C1 C2 B3 111.8(3)
C1 C2 B7 112.7(3)
B3 C2 B7 63.0(3)
C1 C2 B6 63.4(3)
B3 C2 B6 114.6(3)
B7 C2 B6 62.0(3)
C1 C2 Ta1 71.41(19)
B3 C2 Ta1 65.5(2)
B7 C2 Ta1 125.4(3)
B6 C2 Ta1 130.9(3)
C12 C11 C1 114.7(4)
N1 C12 C11 111.8(3)
C2 B3 B7 59.9(3)
C2 B3 B4 106.0(3)
B7 B3 B4 108.5(4)
C2 B3 B8 105.2(4)
B7 B3 B8 59.2(3)
B4 B3 B8 60.4(3)
C2 B3 Ta1 76.6(2)
B7 B3 Ta1 132.9(3)
B4 B3 Ta1 65.0(2)
B8 B3 Ta1 123.6(3)
B5 B4 B3 104.0(3)
B5 B4 B9 60.6(3)
B3 B4 B9 106.8(4)
B5 B4 B8 106.8(4)
B3 B4 B8 60.0(3)
B9 B4 B8 59.7(3)
B5 B4 Ta1 70.5(2)
B3 B4 Ta1 71.8(2)
B9 B4 Ta1 129.3(3)
B8 B4 Ta1 129.7(3)
C1 B5 B4 108.0(3)
C1 B5 B10 60.0(3)
B4 B5 B10 109.7(3)
C1 B5 B9 106.7(3)
B4 B5 B9 60.9(3)
B10 B5 B9 59.8(3)
C1 B5 Ta1 77.0(2)
B4 B5 Ta1 66.7(2)
B10 B5 Ta1 133.9(3)
B9 B5 Ta1 125.9(3)
C2 B6 C1 54.5(2)
C2 B6 B10 102.7(3)
C1 B6 B10 58.8(3)
C2 B6 B11 104.4(4)
C1 B6 B11 104.9(3)
B10 B6 B11 60.5(3)
C2 B6 B7 59.0(3)
C1 B6 B7 103.2(3)
B10 B6 B7 107.8(4)
B11 B6 B7 60.1(3)
C2 B7 B8 104.3(3)
C2 B7 B6 59.1(3)
B8 B7 B6 108.3(4)
C2 B7 B3 57.1(3)
B8 B7 B3 60.9(3)
B6 B7 B3 107.2(3)
C2 B7 B11 104.3(3)
B8 B7 B11 60.1(3)
B6 B7 B11 59.8(3)
B3 B7 B11 108.0(4)
B7 B8 B11 60.3(3)
B7 B8 B9 107.8(4)
B11 B8 B9 59.7(3)
B7 B8 B3 60.0(3)
B11 B8 B3 107.5(4)
B9 B8 B3 106.6(3)
B7 B8 B4 108.5(3)
B11 B8 B4 108.2(4)
B9 B8 B4 59.9(3)
B3 B8 B4 59.6(3)
B11 B9 B10 60.3(3)
B11 B9 B5 107.1(4)
B10 B9 B5 59.7(3)
B11 B9 B8 59.8(3)
B10 B9 B8 107.4(4)
B5 B9 B8 105.8(4)
B11 B9 B4 108.7(4)
B10 B9 B4 107.8(3)
B5 B9 B4 58.6(3)
B8 B9 B4 60.4(3)
C1 B10 B6 60.2(3)
C1 B10 B5 57.0(2)
B6 B10 B5 107.6(3)
C1 B10 B9 105.0(3)
B6 B10 B9 108.7(4)
B5 B10 B9 60.5(3)
C1 B10 B11 105.6(3)
B6 B10 B11 60.1(3)
B5 B10 B11 107.5(4)
B9 B10 B11 59.9(3)
B9 B11 B6 108.1(3)
B9 B11 B8 60.6(3)
B6 B11 B8 108.1(4)
B9 B11 B7 107.9(4)
B6 B11 B7 60.1(3)
B8 B11 B7 59.5(3)
B9 B11 B10 59.9(3)
B6 B11 B10 59.4(3)
B8 B11 B10 107.8(4)
B7 B11 B10 106.9(3)
C2' B3' B4' 106.3(3)
C2' B3' B7' 60.7(3)
B4' B3' B7' 108.3(4)
C2' B3' B8' 106.1(4)
B4' B3' B8' 60.0(3)
B7' B3' B8' 59.3(3)
C2' B3' Ta1' 75.8(2)
B4' B3' Ta1' 65.9(2)
B7' B3' Ta1' 132.9(3)
B8' B3' Ta1' 124.1(3)
B3' B4' B5' 104.8(3)
B3' B4' B8' 60.7(3)
B5' B4' B8' 106.6(4)
B3' B4' B9' 107.4(4)
B5' B4' B9' 59.8(3)
B8' B4' B9' 59.7(3)
B3' B4' Ta1' 71.5(3)
B5' B4' Ta1' 71.5(2)
B8' B4' Ta1' 130.1(4)
B9' B4' Ta1' 129.5(3)
C1' B5' B10' 60.3(3)
C1' B5' B9' 107.0(3)
B10' B5' B9' 60.5(3)
C1' B5' B4' 106.7(3)
B10' B5' B4' 109.4(4)
B9' B5' B4' 60.3(3)
C1' B5' Ta1' 76.0(2)
B10' B5' Ta1' 132.9(3)
B9' B5' Ta1' 124.3(3)
B4' B5' Ta1' 65.7(2)
C1' B6' C2' 54.4(2)
C1' B6' B10' 59.4(3)
C2' B6' B10' 103.7(3)
C1' B6' B11' 105.7(4)
C2' B6' B11' 105.9(4)
B10' B6' B11' 60.9(3)
C1' B6' B7' 103.5(3)
C2' B6' B7' 59.9(3)
B10' B6' B7' 108.4(4)
B11' B6' B7' 60.2(3)
C2' B7' B8' 104.4(4)
C2' B7' B6' 59.3(3)
B8' B7' B6' 108.1(4)
C2' B7' B11' 105.0(4)
B8' B7' B11' 60.6(3)
B6' B7' B11' 59.6(3)
C2' B7' B3' 57.2(3)
B8' B7' B3' 60.5(3)
B6' B7' B3' 107.1(3)
B11' B7' B3' 108.4(4)
B7' B8' B9' 107.9(4)
B7' B8' B4' 108.5(4)
B9' B8' B4' 60.3(3)
B7' B8' B11' 60.0(3)
B9' B8' B11' 60.2(3)
B4' B8' B11' 108.9(4)
B7' B8' B3' 60.2(3)
B9' B8' B3' 106.8(4)
B4' B8' B3' 59.3(3)
B11' B8' B3' 107.7(4)
B8' B9' B5' 106.8(4)
B8' B9' B4' 59.9(3)
B5' B9' B4' 59.9(3)
B8' B9' B11' 60.3(3)
B5' B9' B11' 107.2(4)
B4' B9' B11' 108.8(4)
B8' B9' B10' 107.6(4)
B5' B9' B10' 59.6(3)
B4' B9' B10' 108.3(4)
B11' B9' B10' 59.8(3)
C1' B10' B6' 60.2(3)
C1' B10' B5' 56.9(3)
B6' B10' B5' 107.5(3)
C1' B10' B11' 105.6(4)
B6' B10' B11' 60.0(3)
B5' B10' B11' 107.7(4)
C1' B10' B9' 103.9(3)
B6' B10' B9' 108.0(4)
B5' B10' B9' 59.8(3)
B11' B10' B9' 60.1(3)
B6' B11' B7' 60.2(3)
B6' B11' B10' 59.1(3)
B7' B11' B10' 107.0(4)
B6' B11' B9' 107.4(4)
B7' B11' B9' 106.9(4)
B10' B11' B9' 60.2(3)
B6' B11' B8' 107.5(4)
B7' B11' B8' 59.4(3)
B10' B11' B8' 107.3(4)
B9' B11' B8' 59.5(3)
C11' C1' C2' 118.3(4)
C11' C1' B5' 124.8(4)
C2' C1' B5' 111.3(3)
C11' C1' B10' 115.3(3)
C2' C1' B10' 111.5(3)
B5' C1' B10' 62.8(3)
C11' C1' B6' 110.6(3)
C2' C1' B6' 62.9(3)
B5' C1' B6' 112.5(3)
B10' C1' B6' 60.4(3)
C11' C1' Ta1' 107.2(2)
C2' C1' Ta1' 72.36(19)
B5' C1' Ta1' 66.00(19)
B10' C1' Ta1' 125.9(3)
B6' C1' Ta1' 131.1(3)
C1' C2' B3' 110.8(3)
C1' C2' B6' 62.7(3)
B3' C2' B6' 112.5(4)
C1' C2' B7' 110.9(3)
B3' C2' B7' 62.1(3)
B6' C2' B7' 60.8(3)
C1' C2' Ta1' 72.32(19)
B3' C2' Ta1' 65.6(2)
B6' C2' Ta1' 130.8(3)
B7' C2' Ta1' 124.7(3)
C1' C11' C12' 113.0(4)
N1' C12' C11' 110.1(4)

loop_
_geom_bond_atom_site_label_1
_geom_bond_atom_site_label_2
_geom_bond_distance
Ta1' C17' 2.172(4)
Ta1' C15' 2.183(5)
Ta1' C16' 2.190(5)
Ta1' B4' 2.363(5)
Ta1' N1' 2.376(4)
Ta1' B3' 2.455(5)
Ta1' B5' 2.460(5)
Ta1' C1' 2.612(4)
Ta1' C2' 2.613(4)
N1' C12' 1.469(6)
N1' C14' 1.492(6)
N1' C13' 1.520(6)
Ta1 C15 2.184(4)
Ta1 C17 2.192(4)
Ta1 C16 2.198(5)
Ta1 B4 2.352(5)
Ta1 N1 2.369(3)
Ta1 B5 2.416(5)
Ta1 B3 2.465(5)
Ta1 C1 2.607(4)
Ta1 C2 2.636(4)
N1 C13 1.497(5)
N1 C12 1.499(5)
N1 C14 1.503(5)
C1 C11 1.522(5)
C1 C2 1.583(5)
C1 B5 1.660(6)
C1 B10 1.714(6)
C1 B6 1.737(6)
C2 B3 1.665(6)
C2 B7 1.717(6)
C2 B6 1.718(6)
C11 C12 1.507(6)
B3 B7 1.768(7)
B3 B4 1.776(7)
B3 B8 1.784(7)
B4 B5 1.741(7)
B4 B9 1.782(8)
B4 B8 1.791(7)
B5 B10 1.762(7)
B5 B9 1.777(7)
B6 B10 1.751(8)
B6 B11 1.764(7)
B6 B7 1.768(8)
B7 B8 1.754(8)
B7 B11 1.768(8)
B8 B11 1.765(8)
B8 B9 1.779(8)
B9 B11 1.763(8)
B9 B10 1.763(8)
B10 B11 1.770(7)
B3' C2' 1.683(7)
B3' B4' 1.752(8)
B3' B7' 1.771(7)
B3' B8' 1.776(8)
B4' B5' 1.764(7)
B4' B8' 1.765(7)
B4' B9' 1.772(8)
B5' C1' 1.658(6)
B5' B10' 1.759(7)
B5' B9' 1.763(7)
B6' C1' 1.732(6)
B6' C2' 1.736(6)
B6' B10' 1.736(8)
B6' B11' 1.753(8)
B6' B7' 1.764(7)
B7' C2' 1.747(7)
B7' B8' 1.754(9)
B7' B11' 1.764(8)
B8' B9' 1.762(9)
B8' B11' 1.776(8)
B9' B11' 1.773(8)
B9' B10' 1.775(8)
B10' C1' 1.718(6)
B10' B11' 1.767(8)
C1' C11' 1.537(6)
C1' C2' 1.585(5)
C11' C12' 1.562(7)

loop_
_platon_squeeze_void_nr
_platon_squeeze_void_average_x
_platon_squeeze_void_average_y
_platon_squeeze_void_average_z
_platon_squeeze_void_volume
_platon_squeeze_void_count_electrons
1 0.499 0.000 0.500 395.5 103.0
2 0.499 0.500 0.000 395.6 102.9
